data_4313078
loop_
_publ_author_name
'F. Albert Cotton'
'Naresh S. Dalal'
'Penglin Huang'
'Carlos A. Murillo'
'Ashley C. Stowe'
'Xiaoping Wang'

_publ_contact_author_address
;  Laboratory for Molecular Structure and Bonding
   Dept. of Chemistry
   Texas A&M University, PO Box  30012
   College Station, TX 77842-3012, USA
;
_publ_contact_author_email cotton@tamu.edu
_publ_contact_author_fax '(979) 845 9351'
_publ_contact_author_name 'F. A. Cotton'
_publ_contact_author_phone '(979) 845 4432'
_publ_section_title
;
 The First Structurally Confirmed Paddlewheel Compound with an M27+ Core:
 [Os2(hpp)4Cl2](PF6)
;
_journal_name_full 'Inorganic Chemistry'
_journal_page_first 670
_journal_page_last 672
_journal_paper_doi 10.1021/ic026250t
_journal_volume 42
_journal_year 2003
_chemical_formula_moiety '(Os2 N12 C28 H48 CL2)+, (P F6)-, C6 H14'
_chemical_formula_sum 'C34 H62 Cl2 F6 N12 Os2 P'
_chemical_formula_weight 1235.23
_chemical_name_common '[Os2(hpp)4Cl2](PF6) hexane'
_chemical_name_systematic
;
 ?
;
_space_group_IT_number 127
_symmetry_cell_setting tetragonal
_symmetry_space_group_name_Hall '-P 4 2ab'
_symmetry_space_group_name_H-M 'P 4/m b m'
_atom_sites_solution_hydrogens geom
_atom_sites_solution_primary direct
_atom_sites_solution_secondary difmap
_audit_creation_method SHELXL-97
_cell_angle_alpha 90.00
_cell_angle_beta 90.00
_cell_angle_gamma 90.00
_cell_formula_units_Z 2
_cell_length_a 13.2645(8)
_cell_length_b 13.2645(8)
_cell_length_c 12.3852(7)
_cell_measurement_reflns_used 6711
_cell_measurement_temperature 213(2)
_cell_measurement_theta_max 27.37
_cell_measurement_theta_min 2.17
_cell_volume 2179.1(2)
_computing_cell_refinement 'SAINT V. 6.22'
_computing_data_collection 'SMART V. 5.618'
_computing_data_reduction 'SAINT V. 6.22 & SHELXTL V. 6.10'
_computing_molecular_graphics 'SHELXTL V. 6.10'
_computing_publication_material CIFTAB
_computing_structure_refinement 'SHELXL-97 (Sheldrick, 1997)'
_computing_structure_solution 'SHELXS-97 (Sheldrick, 1990)'
_diffrn_ambient_temperature 213(2)
_diffrn_measured_fraction_theta_full 0.994
_diffrn_measured_fraction_theta_max 0.994
_diffrn_measurement_device_type 'Bruker SMART 1000'
_diffrn_measurement_method 'omega scans'
_diffrn_radiation_monochromator graphite
_diffrn_radiation_source 'normal-focus sealed tube'
_diffrn_radiation_type MoK\a
_diffrn_radiation_wavelength 0.71073
_diffrn_reflns_av_R_equivalents 0.0413
_diffrn_reflns_av_sigmaI/netI 0.0221
_diffrn_reflns_limit_h_max 16
_diffrn_reflns_limit_h_min -17
_diffrn_reflns_limit_k_max 16
_diffrn_reflns_limit_k_min -17
_diffrn_reflns_limit_l_max 8
_diffrn_reflns_limit_l_min -16
_diffrn_reflns_number 13345
_diffrn_reflns_theta_full 27.55
_diffrn_reflns_theta_max 27.55
_diffrn_reflns_theta_min 2.17
_diffrn_standards_decay_% none
_diffrn_standards_number 'none (area detector data)'
_exptl_absorpt_coefficient_mu 6.052
_exptl_absorpt_correction_T_max 0.4553
_exptl_absorpt_correction_T_min 0.2821
_exptl_absorpt_correction_type multi-scan
_exptl_absorpt_process_details 'SADABS V1.03'
_exptl_crystal_colour 'dark purple'
_exptl_crystal_density_diffrn 1.883
_exptl_crystal_density_method 'not measured'
_exptl_crystal_description block
_exptl_crystal_F_000 1210
_exptl_crystal_size_max 0.28
_exptl_crystal_size_mid 0.16
_exptl_crystal_size_min 0.13
_refine_diff_density_max 1.332
_refine_diff_density_min -0.948
_refine_diff_density_rms 0.129
_refine_ls_extinction_method none
_refine_ls_goodness_of_fit_ref 1.030
_refine_ls_hydrogen_treatment noref
_refine_ls_matrix_type full
_refine_ls_number_parameters 101
_refine_ls_number_reflns 1398
_refine_ls_number_restraints 14
_refine_ls_restrained_S_all 1.027
_refine_ls_R_factor_all 0.0331
_refine_ls_R_factor_gt 0.0264
_refine_ls_shift/su_max 0.003
_refine_ls_shift/su_mean 0.000
_refine_ls_structure_factor_coef Fsqd
_refine_ls_weighting_details 'calc w=1/[\s^2^(Fo^2^)+(0.0392P)^2^+6.9359P] where P=(Fo^2^+2Fc^2^)/3'
_refine_ls_weighting_scheme calc
_refine_ls_wR_factor_gt 0.0692
_refine_ls_wR_factor_ref 0.0746
_reflns_number_gt 1206
_reflns_number_total 1398
_reflns_threshold_expression I>2sigma(I)
_cod_data_source_file ic026250t-2_s1_2.cif
_cod_data_source_block 2*hexane
_cod_database_code 4313078

loop_
_symmetry_equiv_pos_as_xyz
'x, y, z'
'-x, -y, z'
'-y, x, z'
'y, -x, z'
'-x+1/2, y+1/2, -z'
'x+1/2, -y+1/2, -z'
'y+1/2, x+1/2, -z'
'-y+1/2, -x+1/2, -z'
'-x, -y, -z'
'x, y, -z'
'y, -x, -z'
'-y, x, -z'
'x-1/2, -y-1/2, z'
'-x-1/2, y-1/2, z'
'-y-1/2, -x-1/2, z'
'y-1/2, x-1/2, z'

loop_
_atom_site_label
_atom_site_type_symbol
_atom_site_fract_x
_atom_site_fract_y
_atom_site_fract_z
_atom_site_U_iso_or_equiv
_atom_site_adp_type
_atom_site_occupancy
_atom_site_symmetry_multiplicity
_atom_site_calc_flag
_atom_site_refinement_flags
_atom_site_disorder_assembly
_atom_site_disorder_group
Os1 Os 1.062078(15) 0.562078(15) 0.5000 0.02677(12) Uani 1 4 d SD . .
Cl1 Cl 1.19767(11) 0.69767(11) 0.5000 0.0492(6) Uani 1 4 d S A .
C1 C 0.8974(3) 0.6026(3) 0.6533(5) 0.0321(12) Uani 1 2 d S . .
N3 N 0.8468(3) 0.6532(3) 0.7314(4) 0.0409(12) Uani 1 2 d SD A .
N1 N 0.9948(7) 0.6232(7) 0.6333(5) 0.034(2) Uani 0.50 1 d PD A 1
C2 C 1.0445(7) 0.6911(8) 0.7081(10) 0.0516(18) Uani 0.50 1 d PD A 1
H2A H 1.1057 0.7192 0.6757 0.062 Uiso 0.50 1 calc PR A 1
H2B H 1.0629 0.6556 0.7746 0.062 Uiso 0.50 1 calc PR A 1
C3 C 0.9700(10) 0.7725(8) 0.7311(13) 0.052(2) Uani 0.50 1 d PD A 1
H3A H 0.9535 0.8046 0.6620 0.062 Uiso 0.50 1 calc PR A 1
H3B H 1.0044 0.8233 0.7751 0.062 Uiso 0.50 1 calc PR A 1
C4 C 0.8720(11) 0.7481(9) 0.7864(13) 0.050(2) Uani 0.50 1 d PD A 1
H4A H 0.8809 0.7385 0.8643 0.060 Uiso 0.50 1 calc PR A 1
H4B H 0.8209 0.8002 0.7736 0.060 Uiso 0.50 1 calc PR A 1
N2 N 0.8530(6) 0.5283(6) 0.5982(6) 0.0304(19) Uani 0.50 1 d PD . 2
C7 C 0.7424(7) 0.5220(8) 0.6072(8) 0.0516(18) Uani 0.50 1 d PD A 2
H7A H 0.7126 0.5823 0.5746 0.062 Uiso 0.50 1 calc PR A 2
H7B H 0.7188 0.4634 0.5661 0.062 Uiso 0.50 1 calc PR A 2
C6 C 0.7064(9) 0.5131(10) 0.7193(10) 0.052(2) Uani 0.50 1 d PD A 2
H6A H 0.7370 0.4560 0.7573 0.062 Uiso 0.50 1 calc PR A 2
H6B H 0.6328 0.5089 0.7238 0.062 Uiso 0.50 1 calc PR A 2
C5 C 0.7463(9) 0.6136(12) 0.7591(14) 0.050(2) Uani 0.50 1 d PD A 2
H5A H 0.6975 0.6647 0.7359 0.060 Uiso 0.50 1 calc PR A 2
H5B H 0.7430 0.6114 0.8381 0.060 Uiso 0.50 1 calc PR A 2
P1 P 1.0000 1.0000 1.0000 0.0375(7) Uani 1 8 d SD . .
F1 F 1.0555(6) 1.1028(6) 1.0000 0.126(3) Uani 1 2 d SD . .
F2 F 1.0000 1.0000 0.8727(5) 0.085(2) Uani 1 4 d SD . .
C1S C 0.6698(14) 0.8302(14) 1.0000 0.095(4) Uiso 0.50 4 d SPD . .
C2S C 0.6024(10) 0.8976(10) 0.9303(18) 0.095(4) Uiso 0.25 2 d SPD . .
C3S C 0.5092(17) 0.9171(16) 1.0000 0.095(4) Uiso 0.25 2 d SPD . .
C4S C 0.4054(12) 0.9674(8) 1.0000 0.095(4) Uiso 0.25 2 d SPD . .
C5S C 0.4180(9) 1.0820(9) 1.0000 0.095(4) Uiso 0.25 4 d SPD . 1
C6S C 0.3141(12) 1.1323(11) 1.0000 0.095(4) Uiso 0.13 2 d SPD . 1
C5S' C 0.4180(9) 1.0820(9) 1.0000 0.095(4) Uiso 0.25 4 d SPD . 2
C6S' C 0.3364(9) 1.1636(9) 1.0000 0.095(4) Uiso 0.25 4 d SPD . 2

loop_
_atom_site_aniso_label
_atom_site_aniso_U_11
_atom_site_aniso_U_22
_atom_site_aniso_U_33
_atom_site_aniso_U_23
_atom_site_aniso_U_13
_atom_site_aniso_U_12
Os1 0.02294(13) 0.02294(13) 0.03441(19) 0.000 0.000 -0.00139(10)
Cl1 0.0347(7) 0.0347(7) 0.0783(17) 0.000 0.000 -0.0094(9)
C1 0.0290(17) 0.0290(17) 0.038(3) 0.0001(16) -0.0001(16) 0.006(2)
N3 0.0379(17) 0.0379(17) 0.047(3) -0.0074(16) 0.0074(16) 0.008(2)
N1 0.030(4) 0.036(5) 0.037(4) -0.009(4) -0.004(4) 0.003(4)
C2 0.034(3) 0.058(4) 0.063(5) -0.016(4) 0.004(3) -0.003(3)
C3 0.035(4) 0.038(5) 0.082(5) -0.019(3) 0.024(3) -0.028(4)
C4 0.049(5) 0.057(5) 0.043(8) -0.020(4) 0.025(4) 0.008(3)
N2 0.026(4) 0.029(4) 0.036(4) 0.004(3) 0.003(4) 0.002(3)
C7 0.034(3) 0.058(4) 0.063(5) -0.016(4) 0.004(3) -0.003(3)
C6 0.035(4) 0.038(5) 0.082(5) -0.019(3) 0.024(3) -0.028(4)
C5 0.049(5) 0.057(5) 0.043(8) -0.020(4) 0.025(4) 0.008(3)
P1 0.0426(11) 0.0426(11) 0.0274(14) 0.000 0.000 0.000
F1 0.181(9) 0.098(5) 0.099(5) 0.000 0.000 -0.078(5)
F2 0.108(4) 0.108(4) 0.039(3) 0.000 0.000 0.000

loop_
_atom_type_symbol
_atom_type_description
_atom_type_scat_dispersion_real
_atom_type_scat_dispersion_imag
_atom_type_scat_source
C C 0.0033 0.0016 'International Tables Vol C Tables 4.2.6.8 and 6.1.1.4'
H H 0.0000 0.0000 'International Tables Vol C Tables 4.2.6.8 and 6.1.1.4'
N N 0.0061 0.0033 'International Tables Vol C Tables 4.2.6.8 and 6.1.1.4'
F F 0.0171 0.0103 'International Tables Vol C Tables 4.2.6.8 and 6.1.1.4'
P P 0.1023 0.0942 'International Tables Vol C Tables 4.2.6.8 and 6.1.1.4'
Cl Cl 0.1484 0.1585 'International Tables Vol C Tables 4.2.6.8 and 6.1.1.4'
Os Os -1.2165 7.6030 'International Tables Vol C Tables 4.2.6.8 and 6.1.1.4'

loop_
_geom_angle_atom_site_label_1
_geom_angle_atom_site_label_2
_geom_angle_atom_site_label_3
_geom_angle
_geom_angle_site_symmetry_1
_geom_angle_site_symmetry_3
_geom_angle_publ_flag
N1 Os1 N1 176.8(6) 10_556 16_655 ?
N1 Os1 N1 72.2(5) 10_556 7_546 ?
N1 Os1 N1 107.7(5) 16_655 7_546 ?
N1 Os1 N1 107.7(5) 10_556 . ?
N1 Os1 N1 72.2(5) 16_655 . ?
N1 Os1 N1 176.8(6) 7_546 . ?
N1 Os1 N2 17.4(2) 10_556 8_666 ?
N1 Os1 N2 162.3(2) 16_655 8_666 ?
N1 Os1 N2 89.6(4) 7_546 8_666 ?
N1 Os1 N2 90.3(4) . 8_666 ?
N1 Os1 N2 89.6(4) 10_556 9_766 ?
N1 Os1 N2 90.3(4) 16_655 9_766 ?
N1 Os1 N2 17.4(2) 7_546 9_766 ?
N1 Os1 N2 162.3(2) . 9_766 ?
N2 Os1 N2 107.0(5) 8_666 9_766 ?
N1 Os1 N2 90.3(4) 10_556 15_775 ?
N1 Os1 N2 89.6(4) 16_655 15_775 ?
N1 Os1 N2 162.3(2) 7_546 15_775 ?
N1 Os1 N2 17.4(2) . 15_775 ?
N2 Os1 N2 72.9(5) 8_666 15_775 ?
N2 Os1 N2 177.1(6) 9_766 15_775 ?
N1 Os1 N2 162.3(2) 10_556 2_765 ?
N1 Os1 N2 17.4(2) 16_655 2_765 ?
N1 Os1 N2 90.3(4) 7_546 2_765 ?
N1 Os1 N2 89.6(4) . 2_765 ?
N2 Os1 N2 177.1(6) 8_666 2_765 ?
N2 Os1 N2 72.9(5) 9_766 2_765 ?
N2 Os1 N2 107.0(5) 15_775 2_765 ?
N1 Os1 Os1 88.4(3) 10_556 2_765 ?
N1 Os1 Os1 88.4(3) 16_655 2_765 ?
N1 Os1 Os1 88.4(3) 7_546 2_765 ?
N1 Os1 Os1 88.4(3) . 2_765 ?
N2 Os1 Os1 88.6(3) 8_666 2_765 ?
N2 Os1 Os1 88.6(3) 9_766 2_765 ?
N2 Os1 Os1 88.6(3) 15_775 2_765 ?
N2 Os1 Os1 88.6(3) 2_765 2_765 ?
N1 Os1 Cl1 91.6(3) 10_556 . ?
N1 Os1 Cl1 91.6(3) 16_655 . ?
N1 Os1 Cl1 91.6(3) 7_546 . ?
N1 Os1 Cl1 91.6(3) . . ?
N2 Os1 Cl1 91.4(3) 8_666 . ?
N2 Os1 Cl1 91.4(3) 9_766 . ?
N2 Os1 Cl1 91.4(3) 15_775 . ?
N2 Os1 Cl1 91.4(3) 2_765 . ?
Os1 Os1 Cl1 180.000(7) 2_765 . ?
N2 C1 N2 112.9(8) . 15_775 ?
N2 C1 N1 26.7(4) . 15_775 ?
N2 C1 N1 118.7(5) 15_775 15_775 ?
N2 C1 N1 118.7(5) . . ?
N2 C1 N1 26.7(4) 15_775 . ?
N1 C1 N1 110.9(8) 15_775 . ?
N2 C1 N3 120.8(4) . . ?
N2 C1 N3 120.8(4) 15_775 . ?
N1 C1 N3 120.5(4) 15_775 . ?
N1 C1 N3 120.5(4) . . ?
C1 N3 C4 130.0(4) . . ?
C1 N3 C4 130.0(4) . 15_775 ?
C4 N3 C4 100.0(8) . 15_775 ?
C1 N3 C5 116.0(5) . . ?
C4 N3 C5 113.7(6) . . ?
C4 N3 C5 15.5(8) 15_775 . ?
C1 N3 C5 116.0(5) . 15_775 ?
C4 N3 C5 15.5(8) . 15_775 ?
C4 N3 C5 113.7(6) 15_775 15_775 ?
C5 N3 C5 126.2(10) . 15_775 ?
C1 N1 C2 116.4(6) . . ?
C1 N1 Os1 119.2(6) . . ?
C2 N1 Os1 124.3(7) . . ?
N1 C2 C3 105.7(10) . . ?
C2 C3 C4 120.3(10) . . ?
N3 C4 C3 99.7(8) . . ?
C1 N2 C7 116.3(6) . . ?
C1 N2 Os1 119.5(6) . 2_765 ?
C7 N2 Os1 124.1(7) . 2_765 ?
C6 C7 N2 113.5(9) . . ?
C7 C6 C5 97.1(10) . . ?
N3 C5 C6 123.6(9) . . ?
F1 P1 F1 90.003(3) 9_777 3_755 ?
F1 P1 F1 179.999(2) 9_777 . ?
F1 P1 F1 89.998(2) 3_755 . ?
F1 P1 F1 90.001(1) 9_777 11_577 ?
F1 P1 F1 179.996(3) 3_755 11_577 ?
F1 P1 F1 89.998(3) . 11_577 ?
F1 P1 F2 90.000(2) 9_777 . ?
F1 P1 F2 90.000(1) 3_755 . ?
F1 P1 F2 90.000(2) . . ?
F1 P1 F2 90.000(1) 11_577 . ?
F1 P1 F2 90.002(1) 9_777 9_777 ?
F1 P1 F2 90.001(1) 3_755 9_777 ?
F1 P1 F2 89.998(2) . 9_777 ?
F1 P1 F2 89.999(1) 11_577 9_777 ?
F2 P1 F2 179.998(5) . 9_777 ?
C3S C2S C1S 104.6(17) . . ?
C4S C3S C2S 137.1(18) 7_457 . ?
C5S' C4S C3S 109.57(14) . . ?
C3S C4S C5S 109.57(10) . . ?
C4S C5S C6S 109.57(10) . . ?
C4S C5S' C6S' 128.7(6) . . ?

loop_
_geom_bond_atom_site_label_1
_geom_bond_atom_site_label_2
_geom_bond_distance
_geom_bond_site_symmetry_2
_geom_bond_publ_flag
Os1 N1 2.044(5) 10_556 ?
Os1 N1 2.044(5) 16_655 ?
Os1 N1 2.044(5) 7_546 ?
Os1 N1 2.044(5) . y
N2 Os1 2.046(5) 2_765 y
Os1 N2 2.046(5) 8_666 ?
Os1 N2 2.046(5) 9_766 ?
Os1 N2 2.046(5) 15_775 ?
Os1 N2 2.046(5) 2_765 ?
Os1 Os1 2.3290(6) 2_765 y
Os1 Cl1 2.543(2) . y
C1 N2 1.336(10) . ?
C1 N2 1.336(10) 15_775 ?
C1 N1 1.343(10) 15_775 ?
C1 N1 1.343(10) . ?
C1 N3 1.355(7) . ?
N3 C4 1.470(8) . ?
N3 C4 1.470(8) 15_775 ?
N3 C5 1.474(8) . ?
N3 C5 1.474(8) 15_775 ?
N1 C2 1.451(13) . ?
C2 C3 1.490(12) . ?
C3 C4 1.506(9) . ?
N2 C7 1.474(12) . ?
C7 C6 1.473(13) . ?
C6 C5 1.516(9) . ?
P1 F1 1.550(6) 9_777 ?
P1 F1 1.550(6) 3_755 ?
P1 F1 1.550(6) . ?
P1 F1 1.550(6) 11_577 ?
P1 F2 1.577(6) . ?
P1 F2 1.577(6) 9_777 ?
C1S C2S 1.5300(10) 10_557 ?
C1S C2S 1.5300(10) . ?
C2S C3S 1.5300(10) . ?
C2S C3S 1.5300(10) 15_775 ?
C3S C4S 1.5299(10) . ?
C3S C2S 1.5300(11) 10_557 ?
C4S C5S' 1.5299(10) . ?
C4S C5S 1.5300(10) . ?
C5S C6S 1.5301(10) . ?
C5S C4S 1.5301(11) 15_775 ?
C5S C6S 1.5301(10) 15_775 ?
C5S C1S 1.65(3) 9_677 ?
C5S' C4S 1.5299(10) 15_775 ?
C5S' C6S' 1.5300(10) . ?

loop_
_geom_torsion_atom_site_label_1
_geom_torsion_atom_site_label_2
_geom_torsion_atom_site_label_3
_geom_torsion_atom_site_label_4
_geom_torsion
_geom_torsion_site_symmetry_1
_geom_torsion_site_symmetry_2
_geom_torsion_site_symmetry_3
_geom_torsion_site_symmetry_4
_geom_torsion_publ_flag
N1 Os1 Os1 N2 17.4(2) . . 2_765 . ?
